data_1548909
loop_
_publ_author_name
'Ghorai, Anupam'
'Mondal, Jahangir'
'Manna, Amit Kumar'
'Chowdhury, Shubhamoy'
'Patra, Goutam K.'

_publ_section_title
;
 A novel pyrene based highly selective reversible fluorescent-colorimetric
 sensor for the rapid detection of Cu2+ ions: application in bio-imaging
;
_journal_issue 9
_journal_name_full 'Analytical Methods'
_journal_page_first 1063
_journal_paper_doi 10.1039/C8AY00097B
_journal_volume 10
_journal_year 2018
_chemical_formula_moiety 'C31 H20 N2 O'
_chemical_formula_sum 'C31 H20 N2 O'
_chemical_formula_weight 436.49
_space_group_crystal_system monoclinic
_space_group_IT_number 14
_space_group_name_Hall '-P 2ybc'
_space_group_name_H-M_alt 'P 1 21/c 1'
_symmetry_space_group_name_Hall '-P 2ybc'
_symmetry_space_group_name_H-M 'P 1 21/c 1'
_atom_sites_solution_hydrogens geom
_audit_creation_date 2017-03-26
_audit_creation_method
;
Olex2 1.2
(compiled 2017.03.02 svn.r3394 for OlexSys, GUI svn.r5324)
;
_audit_update_record
;
2017-12-10 deposited with the CCDC.
2018-02-08 downloaded from the CCDC.
;
_cell_angle_alpha 90
_cell_angle_beta 101.871(16)
_cell_angle_gamma 90
_cell_formula_units_Z 4
_cell_length_a 19.68(3)
_cell_length_b 10.006(14)
_cell_length_c 11.850(16)
_cell_measurement_reflns_used 60
_cell_measurement_temperature 293(2)
_cell_measurement_theta_max 23.256
_cell_measurement_theta_min 1.057
_cell_volume 2284(6)
_computing_molecular_graphics 'Olex2 (Dolomanov et al., 2009)'
_computing_publication_material 'Olex2 (Dolomanov et al., 2009)'
_computing_structure_refinement 'XL (Sheldrick, 2008)'
_diffrn_ambient_temperature 293(2)
_diffrn_measured_fraction_theta_full 0.988
_diffrn_measured_fraction_theta_max 0.988
_diffrn_measurement_device_type 'BRUKER APEX-II'
_diffrn_radiation_type MoK\a
_diffrn_radiation_wavelength 0.71073
_diffrn_reflns_av_R_equivalents 0.3928
_diffrn_reflns_av_unetI/netI 0.1975
_diffrn_reflns_Laue_measured_fraction_full 0.988
_diffrn_reflns_Laue_measured_fraction_max 0.988
_diffrn_reflns_limit_h_max 21
_diffrn_reflns_limit_h_min -21
_diffrn_reflns_limit_k_max 11
_diffrn_reflns_limit_k_min -11
_diffrn_reflns_limit_l_max 13
_diffrn_reflns_limit_l_min -13
_diffrn_reflns_number 44541
_diffrn_reflns_point_group_measured_fraction_full 0.988
_diffrn_reflns_point_group_measured_fraction_max 0.988
_diffrn_reflns_theta_full 23.256
_diffrn_reflns_theta_max 23.256
_diffrn_reflns_theta_min 1.057
_exptl_absorpt_coefficient_mu 0.077
_exptl_absorpt_correction_T_max 0.7449
_exptl_absorpt_correction_T_min 0.6399
_exptl_absorpt_correction_type multi-scan
_exptl_absorpt_process_details
;
SADABS-2014/5 (Bruker,2014/5) was used for absorption correction.
wR2(int) was 0.0891 before and 0.0678 after correction.
The Ratio of minimum to maximum transmission is 0.8590.
The \l/2 correction factor is 0.00150.
;
_exptl_crystal_colour YELLOW
_exptl_crystal_density_diffrn 1.269
_exptl_crystal_description BLOCK
_exptl_crystal_F_000 912.0
_exptl_crystal_size_max 0.14
_exptl_crystal_size_mid 0.10
_exptl_crystal_size_min 0.05
_refine_diff_density_max 0.207
_refine_diff_density_min -0.267
_refine_diff_density_rms 0.065
_refine_ls_extinction_method none
_refine_ls_goodness_of_fit_ref 0.934
_refine_ls_hydrogen_treatment constr
_refine_ls_matrix_type full
_refine_ls_number_parameters 307
_refine_ls_number_reflns 3239
_refine_ls_number_restraints 0
_refine_ls_restrained_S_all 0.934
_refine_ls_R_factor_all 0.3118
_refine_ls_R_factor_gt 0.0838
_refine_ls_shift/su_max 0.000
_refine_ls_shift/su_mean 0.000
_refine_ls_structure_factor_coef Fsqd
_refine_ls_weighting_details 'w=1/[\s^2^(Fo^2^)+(0.1269P)^2^] where P=(Fo^2^+2Fc^2^)/3'
_refine_ls_weighting_scheme calc
_refine_ls_wR_factor_gt 0.1829
_refine_ls_wR_factor_ref 0.3095
_reflns_Friedel_coverage 0.000
_reflns_number_gt 820
_reflns_number_total 3239
_reflns_threshold_expression 'I > 2\s(I)'
_cod_data_source_file c8ay00097b2.cif
_cod_data_source_block gp_2_a
_cod_depositor_comments 'Adding full bibliography for 1548909.cif.'
_cod_original_cell_volume 2284(5)
_cod_database_code 1548909
_shelx_shelxl_version_number 2014/7
_shelx_space_group_comment
;
The symmetry employed for this shelxl refinement is uniquely defined
by the following loop, which should always be used as a source of
symmetry information in preference to the above space-group names.
They are only intended as comments.
;
_exptl_absorpt_special_details SADABS
_olex2_refinement_description
;
1. Fixed Uiso
 At 1.2 times of:
  All C(H) groups
2.a Aromatic/amide H refined with riding coordinates:
 C19(H19), C25(H25), C24(H24), C18(H18), C31(H31), C10(H10), C15(H15),
 C14(H14), C30(H30), C28(H28), C4(H4), C5(H5), C11(H11), C26(H26), C13(H13),
 C27(H27), C6(H6), C8(H8), C12(H12), C7(H7)
;
_olex2_submission_special_instructions 'No special instructions were received'

loop_
_space_group_symop_operation_xyz
'x, y, z'
'-x, y+1/2, -z+1/2'
'-x, -y, -z'
'x, -y-1/2, z-1/2'

loop_
_atom_site_label
_atom_site_type_symbol
_atom_site_fract_x
_atom_site_fract_y
_atom_site_fract_z
_atom_site_U_iso_or_equiv
_atom_site_adp_type
_atom_site_occupancy
_atom_site_site_symmetry_order
_atom_site_calc_flag
_atom_site_refinement_flags_posn
N1 N 0.2648(5) 0.4341(9) 0.5294(7) 0.106(3) Uani 1 1 d .
C21 C 0.5040(6) 0.1320(9) 0.4043(8) 0.065(2) Uani 1 1 d .
N2 N 0.2917(5) 0.3387(9) 0.4614(7) 0.103(3) Uani 1 1 d .
C23 C 0.6169(6) 0.2212(11) 0.5004(9) 0.082(3) Uani 1 1 d .
C9 C 0.1324(6) 0.2586(11) 0.3827(12) 0.087(3) Uani 1 1 d .
O1 O 0.1587(4) 0.4558(8) 0.2860(7) 0.143(3) Uani 1 1 d .
C22 C 0.5766(7) 0.1284(9) 0.4249(8) 0.074(3) Uani 1 1 d .
C16 C 0.3954(6) 0.2241(9) 0.4375(7) 0.071(3) Uani 1 1 d .
C17 C 0.4684(6) 0.2253(9) 0.4604(7) 0.064(2) Uani 1 1 d .
C20 C 0.4643(7) 0.0380(10) 0.3257(8) 0.076(3) Uani 1 1 d .
C19 C 0.3926(8) 0.0425(9) 0.3051(7) 0.088(3) Uani 1 1 d .
H19 H 0.3669 -0.0181 0.2539 0.106 Uiso 1 1 calc R
C25 C 0.5108(6) 0.3184(9) 0.5390(7) 0.078(3) Uani 1 1 d .
H25 H 0.4895 0.3817 0.5776 0.094 Uiso 1 1 calc R
C24 C 0.5807(6) 0.3140(9) 0.5566(7) 0.081(3) Uani 1 1 d .
H24 H 0.6063 0.3745 0.6079 0.098 Uiso 1 1 calc R
C18 C 0.3587(5) 0.1347(10) 0.3589(8) 0.086(3) Uani 1 1 d .
H18 H 0.3104 0.1373 0.3424 0.104 Uiso 1 1 calc R
C31 C 0.5020(8) -0.0590(11) 0.2724(8) 0.094(3) Uani 1 1 d .
H31 H 0.4777 -0.1221 0.2221 0.112 Uiso 1 1 calc R
C2 C 0.2001(7) 0.4593(11) 0.4871(10) 0.091(3) Uani 1 1 d .
C29 C 0.6113(8) 0.0320(12) 0.3683(9) 0.091(3) Uani 1 1 d .
C10 C 0.1387(5) 0.1909(13) 0.4856(9) 0.098(3) Uani 1 1 d .
H10 H 0.1636 0.2282 0.5535 0.117 Uiso 1 1 calc R
C15 C 0.3573(6) 0.3218(9) 0.4945(8) 0.086(3) Uani 1 1 d .
H15 H 0.3815 0.3722 0.5557 0.103 Uiso 1 1 calc R
C14 C 0.0945(6) 0.2036(15) 0.2816(11) 0.109(4) Uani 1 1 d .
H14 H 0.0891 0.2505 0.2125 0.130 Uiso 1 1 calc R
C1 C 0.1641(6) 0.3924(13) 0.3764(11) 0.098(3) Uani 1 1 d .
C3 C 0.1627(7) 0.5570(10) 0.5437(12) 0.089(3) Uani 1 1 d .
C30 C 0.5713(9) -0.0594(11) 0.2942(10) 0.101(4) Uani 1 1 d .
H30 H 0.5938 -0.1234 0.2583 0.121 Uiso 1 1 calc R
C28 C 0.6848(8) 0.0313(12) 0.3926(11) 0.106(4) Uani 1 1 d .
H28 H 0.7083 -0.0327 0.3584 0.127 Uiso 1 1 calc R
C4 C 0.0950(8) 0.5910(12) 0.4952(10) 0.114(4) Uani 1 1 d .
H4 H 0.0735 0.5518 0.4258 0.137 Uiso 1 1 calc R
C5 C 0.0582(7) 0.6818(14) 0.5468(14) 0.123(4) Uani 1 1 d .
H5 H 0.0122 0.7012 0.5137 0.147 Uiso 1 1 calc R
C11 C 0.1076(7) 0.0667(14) 0.4872(12) 0.112(4) Uani 1 1 d .
H11 H 0.1110 0.0206 0.5563 0.134 Uiso 1 1 calc R
C26 C 0.6884(7) 0.2182(11) 0.5229(9) 0.109(4) Uani 1 1 d .
H26 H 0.7141 0.2777 0.5752 0.131 Uiso 1 1 calc R
C13 C 0.0650(7) 0.0790(17) 0.2843(12) 0.136(5) Uani 1 1 d .
H13 H 0.0404 0.0402 0.2168 0.163 Uiso 1 1 calc R
C27 C 0.7219(7) 0.1240(15) 0.4658(13) 0.125(4) Uani 1 1 d .
H27 H 0.7701 0.1242 0.4777 0.150 Uiso 1 1 calc R
C6 C 0.0899(9) 0.7431(12) 0.6472(15) 0.131(5) Uani 1 1 d .
H6 H 0.0664 0.8070 0.6813 0.158 Uiso 1 1 calc R
C8 C 0.1932(6) 0.6175(12) 0.6471(13) 0.115(4) Uani 1 1 d .
H8 H 0.2385 0.5959 0.6828 0.139 Uiso 1 1 calc R
C12 C 0.0721(6) 0.0133(12) 0.3871(16) 0.125(4) Uani 1 1 d .
H12 H 0.0521 -0.0707 0.3884 0.149 Uiso 1 1 calc R
C7 C 0.1565(9) 0.7090(12) 0.6965(11) 0.133(5) Uani 1 1 d .
H7 H 0.1776 0.7490 0.7657 0.159 Uiso 1 1 calc R

loop_
_atom_site_aniso_label
_atom_site_aniso_U_11
_atom_site_aniso_U_22
_atom_site_aniso_U_33
_atom_site_aniso_U_23
_atom_site_aniso_U_13
_atom_site_aniso_U_12
N1 0.094(8) 0.098(7) 0.125(8) -0.021(6) 0.024(6) 0.012(6)
C21 0.089(9) 0.047(7) 0.061(7) 0.011(5) 0.020(6) -0.004(6)
N2 0.104(8) 0.101(7) 0.104(7) -0.009(5) 0.019(6) 0.005(6)
C23 0.070(8) 0.086(9) 0.091(8) 0.001(7) 0.020(7) 0.009(7)
C9 0.095(8) 0.067(8) 0.101(9) 0.000(8) 0.026(8) 0.012(7)
O1 0.179(8) 0.116(6) 0.127(6) 0.032(5) 0.014(6) -0.004(6)
C22 0.108(10) 0.057(7) 0.062(7) -0.001(5) 0.028(7) 0.005(7)
C16 0.107(9) 0.053(7) 0.059(6) 0.001(5) 0.032(7) 0.009(7)
C17 0.093(9) 0.052(6) 0.052(6) 0.008(5) 0.026(6) 0.001(7)
C20 0.111(10) 0.060(8) 0.059(7) 0.022(6) 0.027(7) -0.003(8)
C19 0.143(12) 0.052(7) 0.065(7) -0.006(5) 0.009(8) -0.011(8)
C25 0.096(9) 0.065(7) 0.078(7) -0.002(5) 0.028(7) 0.001(6)
C24 0.099(9) 0.064(7) 0.082(7) -0.005(5) 0.022(7) -0.016(7)
C18 0.113(9) 0.068(7) 0.073(7) -0.001(6) 0.008(7) -0.012(7)
C31 0.147(11) 0.069(8) 0.064(7) 0.005(5) 0.019(8) 0.015(9)
C2 0.083(9) 0.079(8) 0.109(10) 0.010(7) 0.020(8) -0.007(8)
C29 0.122(12) 0.074(8) 0.081(8) 0.014(6) 0.029(8) 0.023(8)
C10 0.113(9) 0.097(9) 0.084(8) 0.003(7) 0.024(7) 0.020(8)
C15 0.106(9) 0.068(7) 0.076(7) 0.016(6) 0.002(7) -0.006(7)
C14 0.118(10) 0.112(11) 0.096(10) -0.005(8) 0.023(8) 0.011(8)
C1 0.104(9) 0.097(10) 0.092(9) 0.014(8) 0.016(8) 0.021(8)
C3 0.092(10) 0.067(7) 0.112(10) 0.011(7) 0.029(8) 0.007(8)
C30 0.168(13) 0.066(8) 0.074(8) 0.006(6) 0.039(9) 0.015(10)
C28 0.116(12) 0.078(10) 0.137(11) 0.022(8) 0.056(9) 0.033(9)
C4 0.106(11) 0.107(10) 0.130(10) 0.020(8) 0.026(9) 0.021(8)
C5 0.100(11) 0.096(10) 0.171(13) 0.014(9) 0.027(10) 0.016(9)
C11 0.127(11) 0.091(10) 0.128(11) 0.015(8) 0.048(9) 0.006(8)
C26 0.120(12) 0.078(9) 0.132(10) 0.001(7) 0.032(9) 0.000(8)
C13 0.163(13) 0.127(13) 0.106(11) -0.033(10) -0.001(9) 0.003(11)
C27 0.114(11) 0.096(10) 0.177(13) 0.018(9) 0.056(11) -0.005(10)
C6 0.125(13) 0.090(10) 0.189(16) 0.009(10) 0.052(11) 0.013(10)
C8 0.097(10) 0.098(9) 0.150(12) -0.004(8) 0.020(9) 0.017(8)
C12 0.125(11) 0.089(10) 0.157(12) -0.037(11) 0.022(11) -0.018(8)
C7 0.151(14) 0.090(10) 0.163(13) -0.036(8) 0.045(12) 0.008(10)

loop_
_atom_type_symbol
_atom_type_description
_atom_type_scat_dispersion_real
_atom_type_scat_dispersion_imag
_atom_type_scat_source
C C 0.0033 0.0016 'International Tables Vol C Tables 4.2.6.8 and 6.1.1.4'
H H 0.0000 0.0000 'International Tables Vol C Tables 4.2.6.8 and 6.1.1.4'
N N 0.0061 0.0033 'International Tables Vol C Tables 4.2.6.8 and 6.1.1.4'
O O 0.0106 0.0060 'International Tables Vol C Tables 4.2.6.8 and 6.1.1.4'

loop_
_geom_angle_atom_site_label_1
_geom_angle_atom_site_label_2
_geom_angle_atom_site_label_3
_geom_angle
C2 N1 N2 111.2(10)
C22 C21 C17 121.5(10)
C22 C21 C20 119.7(11)
C17 C21 C20 118.8(11)
C15 N2 N1 112.6(9)
C22 C23 C24 117.2(10)
C26 C23 C22 121.7(11)
C26 C23 C24 121.0(12)
C10 C9 C14 120.2(11)
C10 C9 C1 121.7(13)
C14 C9 C1 118.1(12)
C21 C22 C23 120.9(10)
C21 C22 C29 120.4(12)
C23 C22 C29 118.7(13)
C17 C16 C15 120.1(10)
C18 C16 C17 120.5(9)
C18 C16 C15 119.4(11)
C21 C17 C25 116.8(10)
C16 C17 C21 119.3(10)
C16 C17 C25 123.9(10)
C21 C20 C31 117.6(11)
C19 C20 C21 119.5(11)
C19 C20 C31 122.9(13)
C20 C19 H19 119.4
C18 C19 C20 121.1(10)
C18 C19 H19 119.4
C17 C25 H25 119.6
C24 C25 C17 120.7(9)
C24 C25 H25 119.6
C23 C24 H24 118.5
C25 C24 C23 123.0(10)
C25 C24 H24 118.5
C16 C18 H18 119.6
C19 C18 C16 120.8(10)
C19 C18 H18 119.6
C20 C31 H31 119.5
C30 C31 C20 121.0(12)
C30 C31 H31 119.5
N1 C2 C1 119.9(11)
N1 C2 C3 119.9(12)
C3 C2 C1 120.1(12)
C30 C29 C22 118.4(13)
C30 C29 C28 123.1(14)
C28 C29 C22 118.5(12)
C9 C10 H10 120.2
C9 C10 C11 119.6(10)
C11 C10 H10 120.2
N2 C15 C16 121.5(10)
N2 C15 H15 119.3
C16 C15 H15 119.3
C9 C14 H14 120.2
C13 C14 C9 119.5(12)
C13 C14 H14 120.2
C9 C1 C2 118.8(11)
O1 C1 C9 123.1(12)
O1 C1 C2 117.9(11)
C4 C3 C2 120.4(14)
C4 C3 C8 117.7(11)
C8 C3 C2 121.9(13)
C31 C30 C29 122.8(13)
C31 C30 H30 118.6
C29 C30 H30 118.6
C29 C28 H28 119.6
C27 C28 C29 120.8(12)
C27 C28 H28 119.6
C3 C4 H4 119.1
C5 C4 C3 121.8(12)
C5 C4 H4 119.1
C4 C5 H5 120.2
C6 C5 C4 119.6(14)
C6 C5 H5 120.2
C10 C11 H11 120.3
C12 C11 C10 119.3(11)
C12 C11 H11 120.3
C23 C26 H26 120.5
C23 C26 C27 118.9(12)
C27 C26 H26 120.5
C14 C13 H13 120.3
C12 C13 C14 119.3(13)
C12 C13 H13 120.3
C28 C27 C26 121.3(13)
C28 C27 H27 119.4
C26 C27 H27 119.4
C5 C6 H6 120.5
C7 C6 C5 119.1(14)
C7 C6 H6 120.5
C3 C8 H8 120.1
C7 C8 C3 119.9(12)
C7 C8 H8 120.1
C11 C12 C13 122.0(13)
C11 C12 H12 119.0
C13 C12 H12 119.0
C6 C7 C8 122.0(13)
C6 C7 H7 119.0
C8 C7 H7 119.0

loop_
_geom_bond_atom_site_label_1
_geom_bond_atom_site_label_2
_geom_bond_distance
N1 N2 1.419(10)
N1 C2 1.294(10)
C21 C22 1.400(12)
C21 C17 1.412(11)
C21 C20 1.437(12)
N2 C15 1.282(10)
C23 C22 1.414(11)
C23 C24 1.417(12)
C23 C26 1.379(12)
C9 C10 1.378(12)
C9 C14 1.388(12)
C9 C1 1.485(13)
O1 C1 1.231(10)
C22 C29 1.427(12)
C16 C17 1.406(11)
C16 C18 1.384(11)
C16 C15 1.477(12)
C17 C25 1.453(11)
C20 C19 1.382(12)
C20 C31 1.444(13)
C19 H19 0.9300
C19 C18 1.370(12)
C25 H25 0.9300
C25 C24 1.349(10)
C24 H24 0.9300
C18 H18 0.9300
C31 H31 0.9300
C31 C30 1.334(13)
C2 C1 1.513(13)
C2 C3 1.466(13)
C29 C30 1.395(13)
C29 C28 1.416(13)
C10 H10 0.9300
C10 C11 1.387(13)
C15 H15 0.9300
C14 H14 0.9300
C14 C13 1.378(14)
C3 C4 1.382(12)
C3 C8 1.388(13)
C30 H30 0.9300
C28 H28 0.9300
C28 C27 1.372(14)
C4 H4 0.9300
C4 C5 1.380(13)
C5 H5 0.9300
C5 C6 1.369(14)
C11 H11 0.9300
C11 C12 1.357(13)
C26 H26 0.9300
C26 C27 1.401(13)
C13 H13 0.9300
C13 C12 1.366(15)
C27 H27 0.9300
C6 H6 0.9300
C6 C7 1.364(14)
C8 H8 0.9300
C8 C7 1.370(13)
C12 H12 0.9300
C7 H7 0.9300
